data_8107233
loop_
_publ_author_name
'Liu, Hui-Jin'

_publ_section_title
;
 The crystal structure of
 dichlorido-bis((RS)-2-(4-chlorophenyl)-2-(1,2,4-triazol-1-ylmethyl)hexanenitrile-\k1
 N)zinc(II), C30H34Cl4N8Zn
;
_journal_issue 5
_journal_name_full 'Zeitschrift f\"ur Kristallographie - New Crystal Structures'
_journal_page_first 849
_journal_page_last 851
_journal_paper_doi 10.1515/ncrs-2022-0226
_journal_volume 237
_journal_year 2022
_chemical_formula_sum 'C30 H34 Cl4 N8 Zn'
_chemical_formula_weight 713.82
_space_group_crystal_system orthorhombic
_space_group_IT_number 29
_space_group_name_Hall 'P 2c -2ac'
_space_group_name_H-M_alt 'P c a 21'
_atom_sites_solution_hydrogens geom
_cell_angle_alpha 90
_cell_angle_beta 90
_cell_angle_gamma 90
_cell_formula_units_Z 4
_cell_length_a 20.235(2)
_cell_length_b 6.5462(8)
_cell_length_c 27.386(3)
_cell_measurement_reflns_used 2406
_cell_measurement_temperature 293(2)
_cell_measurement_theta_max 19.07
_cell_measurement_theta_min 2.50
_cell_volume 3627.6(7)
_computing_cell_refinement 'SAINT (Bruker, 2009)'
_computing_data_collection 'APEX2 (Bruker, 2009)'
_computing_data_reduction 'SAINT (Bruker, 2009)'
_computing_molecular_graphics 'SHELXTL (Sheldrick, 2008)'
_computing_publication_material 'SHELXTL (Sheldrick, 2008)'
_computing_structure_refinement 'SHELXL-2018/3 (Sheldrick, 2015)'
_computing_structure_solution 'SHELXS-97 (Sheldrick, 2008)'
_diffrn_ambient_temperature 293(2)
_diffrn_measured_fraction_theta_full 0.999
_diffrn_measured_fraction_theta_max 0.996
_diffrn_measurement_device_type 'Bruker APEX-II CCD'
_diffrn_measurement_method '\f and \w scans'
_diffrn_radiation_type MoK\a
_diffrn_radiation_wavelength 0.71073
_diffrn_reflns_av_R_equivalents 0.0548
_diffrn_reflns_av_unetI/netI 0.0733
_diffrn_reflns_Laue_measured_fraction_full 0.999
_diffrn_reflns_Laue_measured_fraction_max 0.996
_diffrn_reflns_limit_h_max 25
_diffrn_reflns_limit_h_min -17
_diffrn_reflns_limit_k_max 8
_diffrn_reflns_limit_k_min -8
_diffrn_reflns_limit_l_max 34
_diffrn_reflns_limit_l_min -34
_diffrn_reflns_number 18750
_diffrn_reflns_point_group_measured_fraction_full 0.995
_diffrn_reflns_point_group_measured_fraction_max 0.983
_diffrn_reflns_theta_full 25.242
_diffrn_reflns_theta_max 26.397
_diffrn_reflns_theta_min 2.013
_exptl_absorpt_coefficient_mu 1.003
_exptl_absorpt_correction_T_max 0.815
_exptl_absorpt_correction_T_min 0.708
_exptl_absorpt_correction_type multi-scan
_exptl_absorpt_process_details '(SADABS; Sheldrick, 2009)'
_exptl_crystal_colour colourless
_exptl_crystal_density_diffrn 1.307
_exptl_crystal_density_method 'not measured'
_exptl_crystal_description rodlike
_exptl_crystal_F_000 1472
_exptl_crystal_size_max 0.358
_exptl_crystal_size_mid 0.295
_exptl_crystal_size_min 0.204
_refine_diff_density_max 0.369
_refine_diff_density_min -0.315
_refine_diff_density_rms 0.049
_refine_ls_abs_structure_details
; 
 Refined as an inversion twin. 
;
_refine_ls_abs_structure_Flack 0.06(3)
_refine_ls_extinction_coef .
_refine_ls_extinction_method none
_refine_ls_goodness_of_fit_ref 0.968
_refine_ls_hydrogen_treatment constr
_refine_ls_matrix_type full
_refine_ls_number_parameters 391
_refine_ls_number_reflns 7301
_refine_ls_number_restraints 1
_refine_ls_restrained_S_all 0.968
_refine_ls_R_factor_all 0.0844
_refine_ls_R_factor_gt 0.0477
_refine_ls_shift/su_max 0.001
_refine_ls_shift/su_mean 0.000
_refine_ls_structure_factor_coef Fsqd
_refine_ls_weighting_details 'w=1/[\s^2^(Fo^2^)+(0.0425P)^2^] where P=(Fo^2^+2Fc^2^)/3'
_refine_ls_weighting_scheme calc
_refine_ls_wR_factor_gt 0.0974
_refine_ls_wR_factor_ref 0.1128
_reflns_Friedel_coverage 0.930
_reflns_Friedel_fraction_full 0.991
_reflns_Friedel_fraction_max 0.969
_reflns_number_gt 4734
_reflns_number_total 7301
_reflns_threshold_expression 'I > 2\s(I)'
_cod_data_source_file suppl_j_ncrs-2022-0226_suppl.cif
_cod_data_source_block 99
_cod_database_code 8107233
_shelx_space_group_comment
; 
The symmetry employed for this shelxl refinement is uniquely defined 
by the following loop, which should always be used as a source of 
symmetry information in preference to the above space-group names. 
They are only intended as comments. 
;
_shelx_estimated_absorpt_t_min 0.715
_shelx_estimated_absorpt_t_max 0.822

loop_
_space_group_symop_operation_xyz
'x, y, z'
'-x, -y, z+1/2'
'-x+1/2, y, z+1/2'
'x+1/2, -y, z'

loop_
_atom_site_label
_atom_site_type_symbol
_atom_site_fract_x
_atom_site_fract_y
_atom_site_fract_z
_atom_site_U_iso_or_equiv
_atom_site_adp_type
_atom_site_occupancy
_atom_site_site_symmetry_order
_atom_site_calc_flag
_atom_site_refinement_flags_posn
_atom_site_refinement_flags_adp
_atom_site_refinement_flags_occupancy
_atom_site_disorder_assembly
_atom_site_disorder_group
Zn Zn 0.87718(3) 1.06525(8) 0.61066(6) 0.04490(19) Uani 1 1 d . . . . .
Cl1 Cl 0.8926(2) 0.9802(8) 0.8258(2) 0.158(2) Uani 1 1 d . . . . .
Cl2 Cl 0.87944(10) 1.2489(5) 0.67869(9) 0.0741(8) Uani 1 1 d . . . . .
Cl3 Cl 0.8569(2) 0.9981(6) 0.39289(19) 0.150(2) Uani 1 1 d . . . . .
Cl4 Cl 0.87477(10) 1.2484(5) 0.54239(9) 0.0752(9) Uani 1 1 d . . . . .
N1 N 0.9556(2) 0.8711(7) 0.6152(3) 0.0447(13) Uani 1 1 d . . . . .
N2 N 1.0540(2) 0.7727(7) 0.63557(19) 0.0355(12) Uani 1 1 d . . . . .
N3 N 1.0278(2) 0.6141(7) 0.6108(3) 0.0468(12) Uani 1 1 d . . . . .
N4 N 1.1078(4) 0.2591(12) 0.6891(3) 0.069(2) Uani 1 1 d . . . . .
N5 N 0.7990(2) 0.8707(8) 0.6056(3) 0.0448(14) Uani 1 1 d . . . . .
N6 N 0.7001(2) 0.7751(8) 0.58506(19) 0.0378(13) Uani 1 1 d . . . . .
N7 N 0.7261(2) 0.6137(7) 0.6108(3) 0.0476(12) Uani 1 1 d . . . . .
N8 N 0.6487(4) 0.2602(10) 0.5325(3) 0.0647(19) Uani 1 1 d . . . . .
C1 C 1.0102(3) 0.9231(12) 0.6387(2) 0.0407(15) Uani 1 1 d . . . . .
H1 H 1.016823 1.046144 0.654970 0.049 Uiso 1 1 calc R U . . .
C2 C 0.9692(3) 0.6798(10) 0.5990(3) 0.047(2) Uani 1 1 d . . . . .
H2 H 0.939289 0.602508 0.581008 0.057 Uiso 1 1 calc R U . . .
C3 C 1.1183(3) 0.7626(9) 0.6583(2) 0.0376(15) Uani 1 1 d . . . . .
H3A H 1.148817 0.697055 0.635890 0.045 Uiso 1 1 calc R U . . .
H3B H 1.134068 0.900636 0.663839 0.045 Uiso 1 1 calc R U . . .
C4 C 1.1196(3) 0.6464(14) 0.7070(3) 0.0381(19) Uani 1 1 d . . . . .
C5 C 1.1884(3) 0.6745(12) 0.7302(3) 0.051(2) Uani 1 1 d . . . . .
H5A H 1.221437 0.628776 0.706917 0.061 Uiso 1 1 calc R U . . .
H5B H 1.195609 0.819181 0.735645 0.061 Uiso 1 1 calc R U . . .
C6 C 1.1997(4) 0.5619(16) 0.7784(4) 0.073(3) Uani 1 1 d . . . . .
H6A H 1.195791 0.415904 0.773004 0.088 Uiso 1 1 calc R U . . .
H6B H 1.166071 0.602090 0.801667 0.088 Uiso 1 1 calc R U . . .
C7 C 1.2663(5) 0.608(2) 0.7989(4) 0.117(4) Uani 1 1 d . . . . .
H7A H 1.299345 0.570633 0.774833 0.141 Uiso 1 1 calc R U . . .
H7B H 1.269547 0.754410 0.803946 0.141 Uiso 1 1 calc R U . . .
C8 C 1.2821(8) 0.5063(18) 0.8444(6) 0.140(7) Uani 1 1 d . . . . .
H8A H 1.321026 0.566517 0.858348 0.210 Uiso 1 1 calc R U . . .
H8B H 1.289865 0.363841 0.838356 0.210 Uiso 1 1 calc R U . . .
H8C H 1.245823 0.520985 0.866762 0.210 Uiso 1 1 calc R U . . .
C9 C 1.1112(4) 0.4264(17) 0.6980(3) 0.045(2) Uani 1 1 d . . . . .
C10 C 1.0626(3) 0.7230(12) 0.7399(2) 0.0434(18) Uani 1 1 d . . . . .
C11 C 1.0007(4) 0.6271(14) 0.7396(3) 0.067(2) Uani 1 1 d . . . . .
H11 H 0.994541 0.509738 0.721033 0.080 Uiso 1 1 calc R U . . .
C12 C 0.9495(4) 0.7038(19) 0.7662(4) 0.096(3) Uani 1 1 d . . . . .
H12 H 0.908957 0.636852 0.766850 0.115 Uiso 1 1 calc R U . . .
C13 C 0.9586(5) 0.8808(19) 0.7919(4) 0.089(3) Uani 1 1 d . . . . .
C14 C 1.0193(5) 0.9807(14) 0.7941(5) 0.070(4) Uani 1 1 d . . . . .
H14 H 1.025263 1.097185 0.813034 0.084 Uiso 1 1 calc R U . . .
C15 C 1.0698(4) 0.8986(13) 0.7670(3) 0.060(2) Uani 1 1 d . . . . .
H15 H 1.110554 0.964435 0.766925 0.072 Uiso 1 1 calc R U . . .
C16 C 0.7443(3) 0.9228(11) 0.5822(3) 0.0410(15) Uani 1 1 d . . . . .
H16 H 0.737891 1.046100 0.565997 0.049 Uiso 1 1 calc R U . . .
C17 C 0.7852(3) 0.6806(10) 0.6224(3) 0.049(2) Uani 1 1 d . . . . .
H17 H 0.815021 0.604161 0.640683 0.059 Uiso 1 1 calc R U . . .
C18 C 0.6355(3) 0.7635(10) 0.5626(2) 0.0379(16) Uani 1 1 d . . . . .
H18A H 0.605343 0.695430 0.584788 0.045 Uiso 1 1 calc R U . . .
H18B H 0.619066 0.900832 0.557189 0.045 Uiso 1 1 calc R U . . .
C19 C 0.6360(4) 0.6476(14) 0.5134(3) 0.0379(19) Uani 1 1 d . . . . .
C20 C 0.5654(3) 0.6726(13) 0.4915(3) 0.050(2) Uani 1 1 d . . . . .
H20A H 0.533445 0.627481 0.515614 0.060 Uiso 1 1 calc R U . . .
H20B H 0.557553 0.816574 0.485534 0.060 Uiso 1 1 calc R U . . .
C21 C 0.5536(4) 0.5577(16) 0.4451(4) 0.071(3) Uani 1 1 d . . . . .
H21A H 0.557673 0.412533 0.451543 0.085 Uiso 1 1 calc R U . . .
H21B H 0.587498 0.594678 0.421653 0.085 Uiso 1 1 calc R U . . .
C22 C 0.4865(5) 0.599(2) 0.4231(4) 0.111(4) Uani 1 1 d . . . . .
H22A H 0.483666 0.742823 0.414349 0.134 Uiso 1 1 calc R U . . .
H22B H 0.452717 0.572187 0.447351 0.134 Uiso 1 1 calc R U . . .
C23 C 0.4728(8) 0.472(3) 0.3783(6) 0.164(8) Uani 1 1 d . . . . .
H23A H 0.434054 0.522343 0.362084 0.246 Uiso 1 1 calc R U . . .
H23B H 0.465746 0.332184 0.387821 0.246 Uiso 1 1 calc R U . . .
H23C H 0.509875 0.479056 0.356497 0.246 Uiso 1 1 calc R U . . .
C24 C 0.6450(4) 0.4289(17) 0.5239(3) 0.045(2) Uani 1 1 d . . . . .
C25 C 0.6907(3) 0.7262(11) 0.4807(3) 0.0430(17) Uani 1 1 d . . . . .
C26 C 0.7515(4) 0.6352(14) 0.4806(3) 0.066(2) Uani 1 1 d . . . . .
H26 H 0.758076 0.515535 0.498249 0.080 Uiso 1 1 calc R U . . .
C27 C 0.8042(4) 0.7202(18) 0.4542(4) 0.092(3) Uani 1 1 d . . . . .
H27 H 0.845777 0.660050 0.454809 0.110 Uiso 1 1 calc R U . . .
C28 C 0.7929(5) 0.8939(19) 0.4276(3) 0.083(3) Uani 1 1 d . . . . .
C29 C 0.7342(6) 0.9867(15) 0.4281(5) 0.083(4) Uani 1 1 d . . . . .
H29 H 0.728219 1.107701 0.410837 0.100 Uiso 1 1 calc R U . . .
C30 C 0.6824(4) 0.9040(12) 0.4540(3) 0.057(2) Uani 1 1 d . . . . .
H30 H 0.641461 0.968343 0.453668 0.068 Uiso 1 1 calc R U . . .

loop_
_atom_site_aniso_label
_atom_site_aniso_U_11
_atom_site_aniso_U_22
_atom_site_aniso_U_33
_atom_site_aniso_U_23
_atom_site_aniso_U_13
_atom_site_aniso_U_12
Zn 0.0359(3) 0.0379(3) 0.0609(4) -0.0007(10) -0.0080(3) -0.0013(4)
Cl4 0.0829(17) 0.067(2) 0.0756(18) 0.0223(16) -0.0125(11) -0.0154(10)
Cl2 0.0843(18) 0.064(2) 0.0739(17) -0.0198(16) -0.0147(11) 0.0145(11)
Cl3 0.111(2) 0.190(6) 0.148(5) 0.046(3) 0.057(3) -0.037(3)
Cl1 0.115(2) 0.197(6) 0.163(5) -0.011(3) 0.081(4) 0.054(3)
N2 0.034(3) 0.027(3) 0.046(3) -0.005(2) -0.004(2) 0.001(2)
N3 0.044(3) 0.040(3) 0.057(3) -0.018(4) -0.004(4) 0.002(2)
N1 0.039(3) 0.038(3) 0.058(4) -0.004(4) -0.004(3) 0.002(2)
N5 0.037(3) 0.042(3) 0.056(4) 0.008(4) -0.012(3) -0.002(2)
N6 0.032(3) 0.038(3) 0.044(3) 0.002(3) -0.003(2) -0.002(2)
N7 0.042(3) 0.040(3) 0.062(3) 0.014(4) -0.007(4) -0.003(2)
N8 0.082(5) 0.035(4) 0.077(5) 0.004(4) 0.000(4) 0.004(4)
N4 0.089(5) 0.040(5) 0.077(6) 0.001(4) -0.002(4) -0.003(4)
C23 0.152(14) 0.26(2) 0.080(11) -0.041(10) -0.021(10) -0.060(12)
C22 0.071(6) 0.165(12) 0.099(9) -0.020(9) -0.041(6) -0.001(8)
C21 0.069(6) 0.075(6) 0.068(6) -0.009(6) -0.021(5) -0.018(5)
C20 0.038(4) 0.058(5) 0.054(5) 0.012(4) -0.008(3) 0.000(4)
C19 0.041(4) 0.025(4) 0.048(5) 0.001(4) -0.004(3) 0.001(4)
C18 0.035(4) 0.032(4) 0.047(4) 0.001(3) 0.000(3) 0.002(3)
C16 0.044(4) 0.027(4) 0.052(4) 0.003(3) -0.006(3) -0.006(3)
C17 0.041(4) 0.044(4) 0.063(6) 0.012(4) -0.012(3) 0.001(3)
C24 0.042(4) 0.046(6) 0.048(5) -0.002(5) -0.004(3) 0.001(5)
C25 0.047(4) 0.042(4) 0.040(4) -0.003(3) 0.002(3) -0.004(3)
C30 0.064(5) 0.052(5) 0.054(5) 0.007(4) 0.008(4) -0.007(4)
C29 0.095(9) 0.085(10) 0.069(10) 0.017(5) 0.010(7) -0.008(5)
C28 0.069(6) 0.109(9) 0.069(7) 0.020(6) 0.018(5) -0.020(6)
C27 0.052(5) 0.129(10) 0.094(8) -0.002(7) 0.012(5) 0.009(6)
C26 0.051(5) 0.077(6) 0.071(6) 0.013(5) 0.005(4) 0.005(4)
C2 0.043(4) 0.046(4) 0.052(6) -0.018(3) -0.009(3) -0.004(3)
C1 0.036(4) 0.036(4) 0.050(4) -0.006(4) -0.004(3) -0.006(3)
C3 0.035(4) 0.031(4) 0.047(4) -0.003(3) 0.003(3) -0.004(3)
C4 0.035(4) 0.038(5) 0.042(4) -0.003(4) -0.002(3) -0.006(4)
C5 0.043(4) 0.048(5) 0.062(5) -0.002(4) -0.009(4) 0.001(3)
C6 0.072(6) 0.081(6) 0.068(7) 0.006(6) -0.021(5) -0.001(6)
C7 0.096(8) 0.172(13) 0.083(8) 0.030(10) -0.028(6) 0.008(9)
C8 0.163(14) 0.109(11) 0.148(16) 0.021(8) -0.097(12) 0.007(7)
C9 0.046(4) 0.037(5) 0.051(6) 0.002(5) 0.002(3) -0.002(5)
C10 0.040(4) 0.048(5) 0.042(4) -0.004(4) 0.000(3) 0.001(3)
C15 0.060(5) 0.059(6) 0.061(5) -0.009(4) 0.007(4) 0.003(4)
C14 0.078(7) 0.063(8) 0.069(9) -0.010(4) 0.019(6) 0.014(4)
C13 0.071(7) 0.121(10) 0.074(7) 0.011(7) 0.030(5) 0.043(6)
C12 0.055(6) 0.134(10) 0.099(8) -0.024(8) 0.031(5) -0.011(6)
C11 0.056(5) 0.078(6) 0.066(6) -0.016(5) 0.014(4) -0.017(4)

loop_
_atom_type_symbol
_atom_type_description
_atom_type_scat_dispersion_real
_atom_type_scat_dispersion_imag
_atom_type_scat_source
C C 0.0033 0.0016 'International Tables Vol C Tables 4.2.6.8 and 6.1.1.4'
H H 0.0000 0.0000 'International Tables Vol C Tables 4.2.6.8 and 6.1.1.4'
Cl Cl 0.1484 0.1585 'International Tables Vol C Tables 4.2.6.8 and 6.1.1.4'
N N 0.0061 0.0033 'International Tables Vol C Tables 4.2.6.8 and 6.1.1.4'
Zn Zn 0.2839 1.4301 'International Tables Vol C Tables 4.2.6.8 and 6.1.1.4'

loop_
_geom_angle_atom_site_label_1
_geom_angle_atom_site_label_2
_geom_angle_atom_site_label_3
_geom_angle
_geom_angle_site_symmetry_1
_geom_angle_site_symmetry_3
N5 Zn N1 102.69(16) . .
N5 Zn Cl2 114.4(2) . .
N1 Zn Cl2 105.7(2) . .
N5 Zn Cl4 105.3(2) . .
N1 Zn Cl4 113.9(2) . .
Cl2 Zn Cl4 114.51(6) . .
C1 N2 N3 109.9(5) . .
C1 N2 C3 127.4(5) . .
N3 N2 C3 122.4(5) . .
C2 N3 N2 103.2(5) . .
C1 N1 C2 103.2(5) . .
C1 N1 Zn 121.3(5) . .
C2 N1 Zn 135.5(4) . .
C16 N5 C17 103.3(5) . .
C16 N5 Zn 121.5(4) . .
C17 N5 Zn 135.3(4) . .
C16 N6 N7 109.6(5) . .
C16 N6 C18 128.7(6) . .
N7 N6 C18 121.5(5) . .
C17 N7 N6 102.5(5) . .
C22 C23 H23B 109.5 . .
C22 C23 H23C 109.5 . .
H23B C23 H23C 109.5 . .
C22 C23 H23A 109.5 . .
H23B C23 H23A 109.5 . .
H23C C23 H23A 109.5 . .
C23 C22 C21 112.9(12) . .
C23 C22 H22B 109.0 . .
C21 C22 H22B 109.0 . .
C23 C22 H22A 109.0 . .
C21 C22 H22A 109.0 . .
H22B C22 H22A 107.8 . .
C20 C21 C22 113.1(8) . .
C20 C21 H21A 109.0 . .
C22 C21 H21A 109.0 . .
C20 C21 H21B 109.0 . .
C22 C21 H21B 109.0 . .
H21A C21 H21B 107.8 . .
C21 C20 C19 114.9(7) . .
C21 C20 H20A 108.5 . .
C19 C20 H20A 108.5 . .
C21 C20 H20B 108.5 . .
C19 C20 H20B 108.5 . .
H20A C20 H20B 107.5 . .
C24 C19 C25 110.8(7) . .
C24 C19 C18 108.0(6) . .
C25 C19 C18 110.7(6) . .
C24 C19 C20 106.9(6) . .
C25 C19 C20 114.0(6) . .
C18 C19 C20 106.1(6) . .
N6 C18 C19 113.0(5) . .
N6 C18 H18B 109.0 . .
C19 C18 H18B 109.0 . .
N6 C18 H18A 109.0 . .
C19 C18 H18A 109.0 . .
H18B C18 H18A 107.8 . .
N6 C16 N5 110.4(6) . .
N6 C16 H16 124.8 . .
N5 C16 H16 124.8 . .
N7 C17 N5 114.3(6) . .
N7 C17 H17 122.9 . .
N5 C17 H17 122.9 . .
N8 C24 C19 176.6(9) . .
C26 C25 C30 118.2(7) . .
C26 C25 C19 120.7(7) . .
C30 C25 C19 120.7(7) . .
C29 C30 C25 120.8(8) . .
C29 C30 H30 119.6 . .
C25 C30 H30 119.6 . .
C28 C29 C30 120.2(10) . .
C28 C29 H29 119.9 . .
C30 C29 H29 119.9 . .
C29 C28 C27 121.4(9) . .
C29 C28 Cl3 119.2(10) . .
C27 C28 Cl3 119.4(9) . .
C28 C27 C26 118.5(8) . .
C28 C27 H27 120.7 . .
C26 C27 H27 120.7 . .
C25 C26 C27 120.8(9) . .
C25 C26 H26 119.6 . .
C27 C26 H26 119.6 . .
N3 C2 N1 114.1(6) . .
N3 C2 H2 123.0 . .
N1 C2 H2 123.0 . .
N1 C1 N2 109.6(6) . .
N1 C1 H1 125.2 . .
N2 C1 H1 125.2 . .
N2 C3 C4 114.3(5) . .
N2 C3 H3B 108.7 . .
C4 C3 H3B 108.7 . .
N2 C3 H3A 108.7 . .
C4 C3 H3A 108.7 . .
H3B C3 H3A 107.6 . .
C9 C4 C3 109.7(6) . .
C9 C4 C5 106.9(6) . .
C3 C4 C5 108.3(6) . .
C9 C4 C10 109.2(6) . .
C3 C4 C10 109.4(6) . .
C5 C4 C10 113.3(6) . .
C6 C5 C4 115.7(7) . .
C6 C5 H5A 108.4 . .
C4 C5 H5A 108.4 . .
C6 C5 H5B 108.4 . .
C4 C5 H5B 108.4 . .
H5A C5 H5B 107.4 . .
C7 C6 C5 111.3(8) . .
C7 C6 H6B 109.4 . .
C5 C6 H6B 109.4 . .
C7 C6 H6A 109.4 . .
C5 C6 H6A 109.4 . .
H6B C6 H6A 108.0 . .
C8 C7 C6 115.5(12) . .
C8 C7 H7A 108.4 . .
C6 C7 H7A 108.4 . .
C8 C7 H7B 108.4 . .
C6 C7 H7B 108.4 . .
H7A C7 H7B 107.5 . .
C7 C8 H8B 109.5 . .
C7 C8 H8C 109.5 . .
H8B C8 H8C 109.5 . .
C7 C8 H8A 109.5 . .
H8B C8 H8A 109.5 . .
H8C C8 H8A 109.5 . .
N4 C9 C4 175.8(9) . .
C15 C10 C11 118.2(7) . .
C15 C10 C4 120.4(6) . .
C11 C10 C4 121.2(7) . .
C14 C15 C10 122.6(8) . .
C14 C15 H15 118.7 . .
C10 C15 H15 118.7 . .
C15 C14 C13 116.7(9) . .
C15 C14 H14 121.6 . .
C13 C14 H14 121.6 . .
C12 C13 C14 122.6(8) . .
C12 C13 Cl1 118.9(9) . .
C14 C13 Cl1 118.3(9) . .
C11 C12 C13 118.9(9) . .
C11 C12 H12 120.5 . .
C13 C12 H12 120.5 . .
C12 C11 C10 120.8(9) . .
C12 C11 H11 119.6 . .
C10 C11 H11 119.6 . .

loop_
_geom_bond_atom_site_label_1
_geom_bond_atom_site_label_2
_geom_bond_distance
_geom_bond_site_symmetry_2
Zn N5 2.036(5) .
Zn N1 2.037(5) .
Zn Cl2 2.218(3) .
Zn Cl4 2.222(3) .
Cl3 C28 1.745(9) .
Cl1 C13 1.752(9) .
N2 C1 1.328(8) .
N2 N3 1.349(7) .
N2 C3 1.444(7) .
N3 C2 1.303(8) .
N1 C1 1.322(7) .
N1 C2 1.357(8) .
N5 C16 1.323(8) .
N5 C17 1.356(8) .
N6 C16 1.319(8) .
N6 N7 1.374(7) .
N6 C18 1.448(7) .
N7 C17 1.313(7) .
N8 C24 1.132(11) .
N4 C9 1.123(11) .
C23 C22 1.510(17) .
C23 H23B 0.9600 .
C23 H23C 0.9600 .
C23 H23A 0.9600 .
C22 C21 1.512(12) .
C22 H22B 0.9700 .
C22 H22A 0.9700 .
C21 C20 1.496(11) .
C21 H21A 0.9700 .
C21 H21B 0.9700 .
C20 C19 1.557(10) .
C20 H20A 0.9700 .
C20 H20B 0.9700 .
C19 C24 1.471(11) .
C19 C25 1.514(11) .
C19 C18 1.544(10) .
C18 H18B 0.9700 .
C18 H18A 0.9700 .
C16 H16 0.9300 .
C17 H17 0.9300 .
C25 C26 1.368(10) .
C25 C30 1.384(10) .
C30 C29 1.377(14) .
C30 H30 0.9300 .
C29 C28 1.334(14) .
C29 H29 0.9300 .
C28 C27 1.369(14) .
C27 C26 1.402(12) .
C27 H27 0.9300 .
C26 H26 0.9300 .
C2 H2 0.9300 .
C1 H1 0.9300 .
C3 C4 1.535(10) .
C3 H3B 0.9700 .
C3 H3A 0.9700 .
C4 C9 1.472(12) .
C4 C5 1.541(9) .
C4 C10 1.547(10) .
C5 C6 1.529(11) .
C5 H5A 0.9700 .
C5 H5B 0.9700 .
C6 C7 1.490(13) .
C6 H6B 0.9700 .
C6 H6A 0.9700 .
C7 C8 1.450(17) .
C7 H7A 0.9700 .
C7 H7B 0.9700 .
C8 H8B 0.9600 .
C8 H8C 0.9600 .
C8 H8A 0.9600 .
C10 C15 1.376(10) .
C10 C11 1.400(10) .
C15 C14 1.374(12) .
C15 H15 0.9300 .
C14 C13 1.392(15) .
C14 H14 0.9300 .
C13 C12 1.368(14) .
C12 C11 1.363(11) .
C12 H12 0.9300 .
C11 H11 0.9300 .

loop_
_geom_torsion_atom_site_label_1
_geom_torsion_atom_site_label_2
_geom_torsion_atom_site_label_3
_geom_torsion_atom_site_label_4
_geom_torsion
_geom_torsion_site_symmetry_1
_geom_torsion_site_symmetry_2
_geom_torsion_site_symmetry_3
_geom_torsion_site_symmetry_4
C1 N2 N3 C2 1.6(8) . . . .
C3 N2 N3 C2 176.3(6) . . . .
C16 N6 N7 C17 1.0(8) . . . .
C18 N6 N7 C17 176.6(6) . . . .
C23 C22 C21 C20 -175.8(11) . . . .
C22 C21 C20 C19 -175.4(9) . . . .
C21 C20 C19 C24 -60.6(9) . . . .
C21 C20 C19 C25 62.2(10) . . . .
C21 C20 C19 C18 -175.7(7) . . . .
C16 N6 C18 C19 94.7(8) . . . .
N7 N6 C18 C19 -79.9(8) . . . .
C24 C19 C18 N6 72.4(7) . . . .
C25 C19 C18 N6 -49.1(8) . . . .
C20 C19 C18 N6 -173.2(6) . . . .
N7 N6 C16 N5 -1.0(8) . . . .
C18 N6 C16 N5 -176.2(6) . . . .
C17 N5 C16 N6 0.6(8) . . . .
Zn N5 C16 N6 -178.1(5) . . . .
N6 N7 C17 N5 -0.7(9) . . . .
C16 N5 C17 N7 0.1(9) . . . .
Zn N5 C17 N7 178.5(6) . . . .
C24 C19 C25 C26 -27.0(10) . . . .
C18 C19 C25 C26 92.9(9) . . . .
C20 C19 C25 C26 -147.6(8) . . . .
C24 C19 C25 C30 159.8(7) . . . .
C18 C19 C25 C30 -80.3(8) . . . .
C20 C19 C25 C30 39.2(10) . . . .
C26 C25 C30 C29 0.1(13) . . . .
C19 C25 C30 C29 173.5(9) . . . .
C25 C30 C29 C28 1.2(17) . . . .
C30 C29 C28 C27 -2.7(19) . . . .
C30 C29 C28 Cl3 178.0(8) . . . .
C29 C28 C27 C26 2.9(17) . . . .
Cl3 C28 C27 C26 -177.9(8) . . . .
C30 C25 C26 C27 0.1(13) . . . .
C19 C25 C26 C27 -173.3(8) . . . .
C28 C27 C26 C25 -1.5(15) . . . .
N2 N3 C2 N1 -0.8(9) . . . .
C1 N1 C2 N3 -0.3(9) . . . .
Zn N1 C2 N3 179.8(6) . . . .
C2 N1 C1 N2 1.3(8) . . . .
Zn N1 C1 N2 -178.8(5) . . . .
N3 N2 C1 N1 -1.9(8) . . . .
C3 N2 C1 N1 -176.3(6) . . . .
C1 N2 C3 C4 95.6(8) . . . .
N3 N2 C3 C4 -78.1(8) . . . .
N2 C3 C4 C9 71.6(7) . . . .
N2 C3 C4 C5 -172.1(6) . . . .
N2 C3 C4 C10 -48.2(8) . . . .
C9 C4 C5 C6 -59.7(9) . . . .
C3 C4 C5 C6 -177.8(7) . . . .
C10 C4 C5 C6 60.6(10) . . . .
C4 C5 C6 C7 -177.0(9) . . . .
C5 C6 C7 C8 -179.3(11) . . . .
C9 C4 C10 C15 157.8(7) . . . .
C3 C4 C10 C15 -82.1(8) . . . .
C5 C4 C10 C15 38.8(10) . . . .
C9 C4 C10 C11 -28.0(10) . . . .
C3 C4 C10 C11 92.1(9) . . . .
C5 C4 C10 C11 -147.0(8) . . . .
C11 C10 C15 C14 1.1(13) . . . .
C4 C10 C15 C14 175.4(9) . . . .
C10 C15 C14 C13 -2.0(15) . . . .
C15 C14 C13 C12 3.2(17) . . . .
C15 C14 C13 Cl1 -179.8(8) . . . .
C14 C13 C12 C11 -3.4(18) . . . .
Cl1 C13 C12 C11 179.6(9) . . . .
C13 C12 C11 C10 2.4(16) . . . .
C15 C10 C11 C12 -1.2(13) . . . .
C4 C10 C11 C12 -175.6(9) . . . .
